data_2224080
loop_
_publ_author_name
'Subashini, R.'
'Khan, F. Nawaz'
'Kumar, Rajesh'
'Hathwar, Venkatesha R.'
'Ng, Seik Weng'

_publ_section_title
;
 2-Chloro-7-methylquinoline-3-carbaldehyde
;
_journal_coeditor_code XU2629
_journal_issue 11
_journal_name_full 'Acta Crystallographica Section E'
_journal_page_first o2721
_journal_paper_doi 10.1107/S1600536809040823
_journal_volume 65
_journal_year 2009
_chemical_formula_iupac 'C11 H8 Cl N O'
_chemical_formula_moiety 'C11 H8 Cl N O'
_chemical_formula_sum 'C11 H8 Cl N O'
_chemical_formula_weight 205.63
_chemical_name_systematic
;
2-Chloro-7-methylquinoline-3-carbaldehyde
;
_space_group_IT_number 14
_symmetry_cell_setting monoclinic
_symmetry_space_group_name_Hall '-P 2yn'
_symmetry_space_group_name_H-M 'P 1 21/n 1'
_atom_sites_solution_hydrogens geom
_atom_sites_solution_primary direct
_atom_sites_solution_secondary difmap
_audit_creation_method SHELXL-97
_cell_angle_alpha 90.00
_cell_angle_beta 112.854(3)
_cell_angle_gamma 90.00
_cell_formula_units_Z 4
_cell_length_a 15.458(3)
_cell_length_b 3.9382(8)
_cell_length_c 16.923(3)
_cell_measurement_reflns_used 973
_cell_measurement_temperature 290(2)
_cell_measurement_theta_max 24.9
_cell_measurement_theta_min 1.3
_cell_volume 949.3(3)
_computing_cell_refinement 'SAINT (Bruker, 2004)'
_computing_data_collection 'SMART (Bruker, 2004)'
_computing_data_reduction 'SAINT (Bruker, 2004)'
_computing_molecular_graphics 'X-SEED (Barbour, 2001)'
_computing_publication_material 'publCIF (Westrip, 2009)'
_computing_structure_refinement 'SHELXL97 (Sheldrick, 2008)'
_computing_structure_solution 'SHELXS97 (Sheldrick, 2008)'
_diffrn_ambient_temperature 290(2)
_diffrn_measured_fraction_theta_full 0.996
_diffrn_measured_fraction_theta_max 0.996
_diffrn_measurement_device_type 'Bruker SMART area-detector'
_diffrn_measurement_method '\f and \w'
_diffrn_radiation_monochromator graphite
_diffrn_radiation_source 'fine-focus sealed tube'
_diffrn_radiation_type MoK\a
_diffrn_radiation_wavelength 0.71073
_diffrn_reflns_av_R_equivalents 0.0416
_diffrn_reflns_av_sigmaI/netI 0.0378
_diffrn_reflns_limit_h_max 18
_diffrn_reflns_limit_h_min -18
_diffrn_reflns_limit_k_max 4
_diffrn_reflns_limit_k_min -4
_diffrn_reflns_limit_l_max 20
_diffrn_reflns_limit_l_min -20
_diffrn_reflns_number 6484
_diffrn_reflns_theta_full 25.68
_diffrn_reflns_theta_max 25.68
_diffrn_reflns_theta_min 2.28
_diffrn_standards_decay_% 0
_diffrn_standards_interval_count 0
_diffrn_standards_interval_time 0
_diffrn_standards_number 0
_exptl_absorpt_coefficient_mu 0.363
_exptl_absorpt_correction_T_max 0.9785
_exptl_absorpt_correction_T_min 0.9179
_exptl_absorpt_correction_type multi-scan
_exptl_absorpt_process_details '(SADABS; Sheldrick, 1996)'
_exptl_crystal_colour Colorless
_exptl_crystal_density_diffrn 1.439
_exptl_crystal_density_method 'not measured'
_exptl_crystal_description Block
_exptl_crystal_F_000 424
_exptl_crystal_size_max 0.24
_exptl_crystal_size_mid 0.18
_exptl_crystal_size_min 0.06
_refine_diff_density_max 0.780
_refine_diff_density_min -0.487
_refine_ls_extinction_method none
_refine_ls_goodness_of_fit_ref 1.125
_refine_ls_hydrogen_treatment constr
_refine_ls_matrix_type full
_refine_ls_number_parameters 128
_refine_ls_number_reflns 1796
_refine_ls_number_restraints 0
_refine_ls_restrained_S_all 1.125
_refine_ls_R_factor_all 0.0965
_refine_ls_R_factor_gt 0.0779
_refine_ls_shift/su_max 0.001
_refine_ls_shift/su_mean 0.001
_refine_ls_structure_factor_coef Fsqd
_refine_ls_weighting_details 'calc w=1/[\s^2^(Fo^2^)+(0.1371P)^2^] where P=(Fo^2^+2Fc^2^)/3'
_refine_ls_weighting_scheme calc
_refine_ls_wR_factor_gt 0.1918
_refine_ls_wR_factor_ref 0.2088
_reflns_number_gt 1356
_reflns_number_total 1796
_reflns_threshold_expression I>2\s(I)
_cod_data_source_file xu2629.cif
_cod_data_source_block I
_cod_depositor_comments
;
The following automatic conversions were performed:
'_symmetry_cell_setting' value 'Monoclinic' changed to 'monoclinic'
according to '/home/saulius/struct/CIF-dictionaries/cif_core.dic'
dictionary named 'cif_core.dic' version 2.4.1 from
2010-06-29.

'_exptl_absorpt_correction_type' value 'Multi-scan' changed
to 'multi-scan' according to
'/home/saulius/struct/CIF-dictionaries/cif_core.dic' dictionary named
'cif_core.dic' version 2.4.1 from 2010-06-29.

Automatic conversion script
Id: cif_fix_enum 1527 2010-12-29 10:47:43Z saulius 

The following automatic conversions were performed:

'_symmetry_cell_setting' value 'Monoclinic' changed to 'monoclinic'
according to /home/saulius/struct/CIF-dictionaries/cif_core.dic
dictionary named 'cif_core.dic' version 2.4.1 from
2010-06-29.

'_exptl_absorpt_correction_type' value 'Multi-scan'
changed to 'multi-scan' according to
/home/saulius/struct/CIF-dictionaries/cif_core.dic dictionary named
'cif_core.dic' version 2.4.1 from 2010-06-29.

Automatic conversion script
Id: cif_fix_values 1715 2011-07-08 13:25:40Z adriana 
;
_cod_original_sg_symbol_H-M 'P 21/n'
_cod_database_code 2224080
_cod_database_fobs_code 2224080

loop_
_symmetry_equiv_pos_as_xyz
'x, y, z'
'-x+1/2, y+1/2, -z+1/2'
'-x, -y, -z'
'x-1/2, -y-1/2, z-1/2'

loop_
_atom_site_type_symbol
_atom_site_label
_atom_site_fract_x
_atom_site_fract_y
_atom_site_fract_z
_atom_site_U_iso_or_equiv
_atom_site_adp_type
_atom_site_calc_flag
_atom_site_refinement_flags
_atom_site_occupancy
_atom_site_disorder_assembly
_atom_site_disorder_group
Cl Cl1 0.37647(6) 0.6903(3) 0.18658(6) 0.0603(4) Uani d . 1 . .
O O1 0.36833(17) 0.1214(8) 0.39875(18) 0.0705(9) Uani d . 1 . .
N N1 0.55664(19) 0.6719(7) 0.27097(16) 0.0402(7) Uani d . 1 . .
C C1 0.4781(2) 0.5835(8) 0.27548(19) 0.0393(7) Uani d . 1 . .
C C2 0.4683(2) 0.4068(8) 0.34482(19) 0.0383(7) Uani d . 1 . .
C C3 0.5497(2) 0.3312(8) 0.4129(2) 0.0387(7) Uani d . 1 . .
H H3 0.5468 0.2182 0.4601 0.046 Uiso calc R 1 . .
C C4 0.6373(2) 0.4210(7) 0.41281(18) 0.0347(7) Uani d . 1 . .
C C5 0.7243(2) 0.3490(8) 0.48060(19) 0.0407(8) Uani d . 1 . .
H H5 0.7253 0.2376 0.5294 0.049 Uiso calc R 1 . .
C C6 0.8064(2) 0.4414(8) 0.47489(19) 0.0424(8) Uani d . 1 . .
H H6 0.8628 0.3923 0.5201 0.051 Uiso calc R 1 . .
C C7 0.8080(2) 0.6125(7) 0.4009(2) 0.0394(8) Uani d . 1 . .
C C8 0.7248(2) 0.6851(8) 0.3354(2) 0.0391(7) Uani d . 1 . .
H H8 0.7252 0.7978 0.2872 0.047 Uiso calc R 1 . .
C C9 0.6379(2) 0.5927(7) 0.33897(18) 0.0341(7) Uani d . 1 . .
C C10 0.3769(2) 0.3059(9) 0.3458(2) 0.0503(9) Uani d . 1 . .
H H10 0.3228 0.3900 0.3029 0.060 Uiso calc R 1 . .
C C11 0.9001(3) 0.7114(9) 0.3968(2) 0.0523(9) Uani d . 1 . .
H H11A 0.8906 0.9001 0.3584 0.078 Uiso calc R 1 . .
H H11B 0.9248 0.5226 0.3764 0.078 Uiso calc R 1 . .
H H11C 0.9436 0.7746 0.4530 0.078 Uiso calc R 1 . .

loop_
_atom_site_aniso_label
_atom_site_aniso_U_11
_atom_site_aniso_U_22
_atom_site_aniso_U_33
_atom_site_aniso_U_12
_atom_site_aniso_U_13
_atom_site_aniso_U_23
Cl1 0.0499(6) 0.0826(8) 0.0457(6) 0.0050(4) 0.0157(4) 0.0154(4)
O1 0.0512(17) 0.103(2) 0.0731(18) -0.0030(14) 0.0416(15) 0.0286(15)
N1 0.0478(16) 0.0474(15) 0.0341(14) 0.0010(12) 0.0252(13) 0.0033(10)
C1 0.0427(18) 0.0452(17) 0.0380(16) 0.0017(13) 0.0245(14) 0.0012(13)
C2 0.0407(18) 0.0452(17) 0.0395(17) 0.0026(12) 0.0272(14) 0.0014(12)
C3 0.0476(19) 0.0439(17) 0.0383(16) 0.0018(13) 0.0316(15) 0.0017(12)
C4 0.0424(17) 0.0396(15) 0.0323(15) 0.0025(12) 0.0257(13) -0.0005(11)
C5 0.0439(18) 0.0549(19) 0.0338(16) 0.0035(14) 0.0267(14) 0.0011(13)
C6 0.0390(17) 0.0560(19) 0.0386(17) 0.0053(14) 0.0221(14) -0.0053(14)
C7 0.0467(19) 0.0403(16) 0.0449(18) -0.0047(13) 0.0328(16) -0.0095(12)
C8 0.0477(19) 0.0440(17) 0.0400(17) -0.0032(13) 0.0327(15) -0.0016(12)
C9 0.0423(17) 0.0391(15) 0.0322(15) -0.0007(12) 0.0268(13) -0.0019(11)
C10 0.0388(19) 0.065(2) 0.055(2) 0.0019(15) 0.0272(17) 0.0066(17)
C11 0.0469(19) 0.060(2) 0.063(2) -0.0075(15) 0.0351(17) -0.0042(16)

loop_
_atom_type_symbol
_atom_type_description
_atom_type_scat_dispersion_real
_atom_type_scat_dispersion_imag
_atom_type_scat_source
C C 0.0033 0.0016 'International Tables Vol C Tables 4.2.6.8 and 6.1.1.4'
H H 0.0000 0.0000 'International Tables Vol C Tables 4.2.6.8 and 6.1.1.4'
N N 0.0061 0.0033 'International Tables Vol C Tables 4.2.6.8 and 6.1.1.4'
O O 0.0106 0.0060 'International Tables Vol C Tables 4.2.6.8 and 6.1.1.4'
Cl Cl 0.1484 0.1585 'International Tables Vol C Tables 4.2.6.8 and 6.1.1.4'

loop_
_geom_angle_atom_site_label_1
_geom_angle_atom_site_label_2
_geom_angle_atom_site_label_3
_geom_angle_site_symmetry_1
_geom_angle_site_symmetry_3
_geom_angle
_geom_angle_publ_flag
C1 N1 C9 . . 117.7(3) ?
N1 C1 C2 . . 125.7(3) ?
N1 C1 Cl1 . . 115.7(2) ?
C2 C1 Cl1 . . 118.5(2) ?
C3 C2 C1 . . 116.3(3) ?
C3 C2 C10 . . 120.2(3) ?
C1 C2 C10 . . 123.5(3) ?
C2 C3 C4 . . 121.2(3) ?
C2 C3 H3 . . 119.4 ?
C4 C3 H3 . . 119.4 ?
C3 C4 C5 . . 124.3(3) ?
C3 C4 C9 . . 117.2(3) ?
C5 C4 C9 . . 118.5(3) ?
C6 C5 C4 . . 120.5(3) ?
C6 C5 H5 . . 119.7 ?
C4 C5 H5 . . 119.7 ?
C5 C6 C7 . . 121.5(3) ?
C5 C6 H6 . . 119.3 ?
C7 C6 H6 . . 119.3 ?
C8 C7 C6 . . 118.6(3) ?
C8 C7 C11 . . 121.3(3) ?
C6 C7 C11 . . 120.1(3) ?
C7 C8 C9 . . 121.5(3) ?
C7 C8 H8 . . 119.3 ?
C9 C8 H8 . . 119.3 ?
N1 C9 C8 . . 118.8(3) ?
N1 C9 C4 . . 121.9(3) ?
C8 C9 C4 . . 119.3(3) ?
O1 C10 C2 . . 123.8(3) ?
O1 C10 H10 . . 118.1 ?
C2 C10 H10 . . 118.1 ?
C7 C11 H11A . . 109.5 ?
C7 C11 H11B . . 109.5 ?
H11A C11 H11B . . 109.5 ?
C7 C11 H11C . . 109.5 ?
H11A C11 H11C . . 109.5 ?
H11B C11 H11C . . 109.5 ?

loop_
_geom_bond_atom_site_label_1
_geom_bond_atom_site_label_2
_geom_bond_site_symmetry_2
_geom_bond_distance
_geom_bond_publ_flag
Cl1 C1 . 1.753(3) ?
O1 C10 . 1.200(4) ?
N1 C1 . 1.293(4) ?
N1 C9 . 1.370(4) ?
C1 C2 . 1.422(4) ?
C2 C3 . 1.369(4) ?
C2 C10 . 1.473(4) ?
C3 C4 . 1.400(4) ?
C3 H3 . 0.9300 ?
C4 C5 . 1.417(4) ?
C4 C9 . 1.424(4) ?
C5 C6 . 1.359(4) ?
C5 H5 . 0.9300 ?
C6 C7 . 1.430(4) ?
C6 H6 . 0.9300 ?
C7 C8 . 1.363(4) ?
C7 C11 . 1.502(5) ?
C8 C9 . 1.416(4) ?
C8 H8 . 0.9300 ?
C10 H10 . 0.9300 ?
C11 H11A . 0.9600 ?
C11 H11B . 0.9600 ?
C11 H11C . 0.9600 ?

loop_
_geom_torsion_atom_site_label_1
_geom_torsion_atom_site_label_2
_geom_torsion_atom_site_label_3
_geom_torsion_atom_site_label_4
_geom_torsion_site_symmetry_1
_geom_torsion_site_symmetry_2
_geom_torsion_site_symmetry_3
_geom_torsion_site_symmetry_4
_geom_torsion
_geom_torsion_publ_flag
C9 N1 C1 C2 . . . . -0.7(5) ?
C9 N1 C1 Cl1 . . . . -179.8(2) ?
N1 C1 C2 C3 . . . . 1.3(5) ?
Cl1 C1 C2 C3 . . . . -179.6(2) ?
N1 C1 C2 C10 . . . . -178.7(3) ?
Cl1 C1 C2 C10 . . . . 0.5(4) ?
C1 C2 C3 C4 . . . . -0.8(4) ?
C10 C2 C3 C4 . . . . 179.2(3) ?
C2 C3 C4 C5 . . . . -179.5(3) ?
C2 C3 C4 C9 . . . . -0.2(4) ?
C3 C4 C5 C6 . . . . 179.1(3) ?
C9 C4 C5 C6 . . . . -0.2(4) ?
C4 C5 C6 C7 . . . . -0.1(5) ?
C5 C6 C7 C8 . . . . 0.5(5) ?
C5 C6 C7 C11 . . . . 179.9(3) ?
C6 C7 C8 C9 . . . . -0.5(4) ?
C11 C7 C8 C9 . . . . -180.0(3) ?
C1 N1 C9 C8 . . . . 179.6(3) ?
C1 N1 C9 C4 . . . . -0.4(4) ?
C7 C8 C9 N1 . . . . -179.8(3) ?
C7 C8 C9 C4 . . . . 0.2(4) ?
C3 C4 C9 N1 . . . . 0.8(4) ?
C5 C4 C9 N1 . . . . -179.8(3) ?
C3 C4 C9 C8 . . . . -179.2(3) ?
C5 C4 C9 C8 . . . . 0.1(4) ?
C3 C2 C10 O1 . . . . -9.6(5) ?
C1 C2 C10 O1 . . . . 170.4(3) ?

loop_
_cod_related_entry_id
_cod_related_entry_database
_cod_related_entry_code
1 ChemSpider 678465
